data_7241924
loop_
_publ_author_name
'Mohanty, Aurobinda'
'Singh, Udai P.'
'Ghorai, Arijit'
'Banerjee, Susanta'
'Butcher, R. J.'

_publ_section_title
;
 Metal--organic frameworks derived from a semi-rigid anthracene-based
 ligand and sulfonates: proton conductivity and dye degradation studies
;
_journal_issue 3
_journal_name_full CrystEngComm
_journal_page_first 684
_journal_page_last 693
_journal_paper_doi 10.1039/D0CE01275K
_journal_volume 23
_journal_year 2021
_chemical_formula_moiety 'C36 H26 Co N2 O8 S2'
_chemical_formula_sum 'C36 H26 Co N2 O8 S2'
_chemical_formula_weight 737.64
_space_group_crystal_system triclinic
_space_group_IT_number 2
_space_group_name_Hall '-P 1'
_space_group_name_H-M_alt 'P -1'
_atom_sites_solution_hydrogens geom
_audit_creation_method SHELXL-2018/3
_audit_update_record
;
2020-08-20 deposited with the CCDC.	2020-11-26 downloaded from the CCDC.
;
_cell_angle_alpha 115.9110(10)
_cell_angle_beta 110.4770(10)
_cell_angle_gamma 95.3420(10)
_cell_formula_units_Z 2
_cell_length_a 11.4789(3)
_cell_length_b 14.7923(5)
_cell_length_c 15.0691(5)
_cell_measurement_reflns_used 8590
_cell_measurement_temperature 296(2)
_cell_measurement_theta_max 27.83
_cell_measurement_theta_min 2.69
_cell_volume 2062.18(12)
_computing_cell_refinement 'Bruker SAINT'
_computing_data_collection 'Bruker APEX2'
_computing_data_reduction 'Bruker SAINT'
_computing_molecular_graphics 'Bruker SHELXTL (Sheldrick, 2008)'
_computing_publication_material 'Bruker SHELXTL (Sheldrick, 2008)'
_computing_structure_refinement 'SHELXL-2018/3 (Sheldrick, 2015b)'
_computing_structure_solution 'SHELXT (Sheldrick, 2015a)'
_diffrn_ambient_temperature 296(2)
_diffrn_measured_fraction_theta_full 0.991
_diffrn_measured_fraction_theta_max 0.987
_diffrn_measurement_device_type 'Bruker APEX-II CCD'
_diffrn_measurement_method '\f and \w scans'
_diffrn_radiation_type MoK\a
_diffrn_radiation_wavelength 0.71073
_diffrn_reflns_av_R_equivalents 0.0275
_diffrn_reflns_av_unetI/netI 0.0453
_diffrn_reflns_Laue_measured_fraction_full 0.991
_diffrn_reflns_Laue_measured_fraction_max 0.987
_diffrn_reflns_limit_h_max 15
_diffrn_reflns_limit_h_min -10
_diffrn_reflns_limit_k_max 18
_diffrn_reflns_limit_k_min -19
_diffrn_reflns_limit_l_max 19
_diffrn_reflns_limit_l_min -20
_diffrn_reflns_number 25023
_diffrn_reflns_point_group_measured_fraction_full 0.991
_diffrn_reflns_point_group_measured_fraction_max 0.987
_diffrn_reflns_theta_full 25.242
_diffrn_reflns_theta_max 28.333
_diffrn_reflns_theta_min 3.098
_exptl_absorpt_coefficient_mu 0.563
_exptl_absorpt_correction_T_max 0.7457
_exptl_absorpt_correction_T_min 0.6740
_exptl_absorpt_correction_type multi-scan
_exptl_absorpt_process_details 'Sadabs (Sheldrick, 1996)'
_exptl_crystal_colour blue-purple
_exptl_crystal_density_diffrn 1.188
_exptl_crystal_description prism
_exptl_crystal_F_000 758
_exptl_crystal_size_max 0.21
_exptl_crystal_size_mid 0.16
_exptl_crystal_size_min 0.11
_refine_diff_density_max 0.581
_refine_diff_density_min -0.443
_refine_diff_density_rms 0.063
_refine_ls_extinction_method none
_refine_ls_goodness_of_fit_ref 1.072
_refine_ls_hydrogen_treatment constr
_refine_ls_matrix_type full
_refine_ls_number_parameters 545
_refine_ls_number_reflns 10146
_refine_ls_number_restraints 582
_refine_ls_restrained_S_all 1.072
_refine_ls_R_factor_all 0.0725
_refine_ls_R_factor_gt 0.0469
_refine_ls_shift/su_max 0.001
_refine_ls_shift/su_mean 0.000
_refine_ls_structure_factor_coef Fsqd
_refine_ls_weighting_details 'w=1/[\s^2^(Fo^2^)+(0.0839P)^2^+0.1302P] where P=(Fo^2^+2Fc^2^)/3'
_refine_ls_weighting_scheme calc
_refine_ls_wR_factor_gt 0.1362
_refine_ls_wR_factor_ref 0.1497
_reflns_Friedel_coverage 0.000
_reflns_number_gt 7044
_reflns_number_total 10146
_reflns_threshold_expression 'I > 2\s(I)'
_cod_data_source_file d0ce01275k2.cif
_cod_data_source_block shelx_CCDC1
_cod_depositor_comments 'Adding full bibliography for 7241923--7241927.cif.'
_cod_original_cell_volume 2062.18(11)
_cod_database_code 7241924
_shelx_shelxl_version_number 2018/3
_shelx_space_group_comment
;
The symmetry employed for this shelxl refinement is uniquely defined
by the following loop, which should always be used as a source of
symmetry information in preference to the above space-group names.
They are only intended as comments.
;

loop_
_space_group_symop_operation_xyz
'x, y, z'
'-x, -y, -z'

loop_
_atom_site_label
_atom_site_type_symbol
_atom_site_fract_x
_atom_site_fract_y
_atom_site_fract_z
_atom_site_U_iso_or_equiv
_atom_site_adp_type
_atom_site_occupancy
_atom_site_site_symmetry_order
_atom_site_calc_flag
_atom_site_refinement_flags_posn
_atom_site_refinement_flags_adp
_atom_site_refinement_flags_occupancy
_atom_site_disorder_assembly
_atom_site_disorder_group
Co1 Co 0.73825(3) 0.77450(2) 1.03440(3) 0.03463(11) Uani 1 1 d . . . . .
O1A O 0.63667(18) 0.66956(13) 0.88189(14) 0.0513(5) Uani 1 1 d . . . . .
O2A O 0.17259(19) 0.09714(14) -0.05121(15) 0.0573(5) Uani 1 1 d . . . . .
N1A N 0.45406(19) 0.35874(14) 0.74356(15) 0.0383(4) Uani 1 1 d . . . . .
N2A N 0.22269(19) -0.01127(14) 0.16200(15) 0.0361(4) Uani 1 1 d . . . . .
C1A C 0.5746(2) 0.57205(19) 0.8394(2) 0.0407(5) Uani 1 1 d . . . . .
C2A C 0.5723(2) 0.52496(18) 0.90147(19) 0.0400(5) Uani 1 1 d . . . . .
H2AA H 0.611639 0.565735 0.977556 0.048 Uiso 1 1 calc R U . . .
C3A C 0.5139(2) 0.42109(18) 0.85308(19) 0.0400(5) Uani 1 1 d . . . . .
H3AA H 0.515235 0.391960 0.896906 0.048 Uiso 1 1 calc R U . . .
C4A C 0.4474(3) 0.4023(2) 0.6808(2) 0.0632(9) Uani 1 1 d . . . . .
H4AA H 0.402510 0.360236 0.604997 0.076 Uiso 1 1 calc R U . . .
C5A C 0.5047(3) 0.5062(2) 0.7253(2) 0.0655(9) Uani 1 1 d . . . . .
H5AA H 0.497471 0.534106 0.679643 0.079 Uiso 1 1 calc R U . . .
C6A C 0.3971(3) 0.24425(18) 0.6990(2) 0.0459(6) Uani 1 1 d . . . . .
H6AA H 0.462305 0.219474 0.735779 0.055 Uiso 1 1 calc R U . A 1
H6AB H 0.324879 0.236003 0.716841 0.055 Uiso 1 1 calc R U . A 1
C7A C 0.3511(5) 0.1777(14) 0.5810(5) 0.0329(11) Uani 0.564(11) 1 d D U P B 1
C8A C 0.4489(5) 0.1520(11) 0.5478(5) 0.0320(10) Uani 0.564(11) 1 d D U P B 1
C9A C 0.5839(5) 0.1989(8) 0.6227(5) 0.0400(12) Uani 0.564(11) 1 d D U P B 1
H9AA H 0.608075 0.246943 0.695966 0.048 Uiso 0.564(11) 1 calc R U P B 1
C10A C 0.6771(5) 0.1745(6) 0.5886(6) 0.0477(13) Uani 0.564(11) 1 d D U P B 1
H10A H 0.764231 0.205749 0.638770 0.057 Uiso 0.564(11) 1 calc R U P B 1
C11A C 0.6440(5) 0.1028(6) 0.4787(6) 0.0486(13) Uani 0.564(11) 1 d D U P B 1
H11A H 0.709269 0.086837 0.456691 0.058 Uiso 0.564(11) 1 calc R U P B 1
C12A C 0.5184(5) 0.0568(7) 0.4047(6) 0.0431(12) Uani 0.564(11) 1 d D U P B 1
H12A H 0.498440 0.009388 0.332112 0.052 Uiso 0.564(11) 1 calc R U P B 1
C13A C 0.4150(4) 0.0790(10) 0.4352(5) 0.0327(10) Uani 0.564(11) 1 d D U P B 1
C14A C 0.2828(5) 0.0321(14) 0.3594(5) 0.0325(11) Uani 0.564(11) 1 d D U P B 1
C15A C 0.1839(4) 0.0675(5) 0.3913(3) 0.0383(11) Uani 0.564(11) 1 d DG U P B 1
C16A C 0.0550(4) 0.0303(5) 0.3139(3) 0.0528(14) Uani 0.564(11) 1 d DG U P B 1
H16A H 0.032207 -0.017995 0.240990 0.063 Uiso 0.564(11) 1 calc R U P B 1
C17A C -0.0398(4) 0.0654(5) 0.3456(4) 0.0633(16) Uani 0.564(11) 1 d DG U P B 1
H17A H -0.126042 0.040469 0.293766 0.076 Uiso 0.564(11) 1 calc R U P B 1
C18A C -0.0057(4) 0.1376(5) 0.4546(5) 0.0642(16) Uani 0.564(11) 1 d DG U P B 1
H18A H -0.069182 0.161014 0.475731 0.077 Uiso 0.564(11) 1 calc R U P B 1
C19A C 0.1231(4) 0.1748(5) 0.5320(4) 0.0504(14) Uani 0.564(11) 1 d DG U P B 1
H19A H 0.145928 0.223096 0.604921 0.060 Uiso 0.564(11) 1 calc R U P B 1
C20A C 0.2179(4) 0.1397(5) 0.5004(3) 0.0369(11) Uani 0.564(11) 1 d DG U P B 1
C7D C 0.3619(6) 0.1717(18) 0.5734(6) 0.0340(14) Uani 0.436(11) 1 d D U P B 2
C8D C 0.4524(5) 0.1433(14) 0.5315(6) 0.0306(12) Uani 0.436(11) 1 d D U P B 2
C9D C 0.5899(6) 0.1833(10) 0.5991(6) 0.0387(14) Uani 0.436(11) 1 d D U P B 2
H9DA H 0.621415 0.230420 0.673736 0.046 Uiso 0.436(11) 1 calc R U P B 2
C10D C 0.6746(6) 0.1533(8) 0.5559(7) 0.0442(15) Uani 0.436(11) 1 d D U P B 2
H10B H 0.763455 0.181876 0.601131 0.053 Uiso 0.436(11) 1 calc R U P B 2
C11D C 0.6311(7) 0.0803(8) 0.4446(8) 0.0456(15) Uani 0.436(11) 1 d D U P B 2
H11B H 0.690835 0.060060 0.416895 0.055 Uiso 0.436(11) 1 calc R U P B 2
C12D C 0.5030(6) 0.0394(10) 0.3777(7) 0.0398(14) Uani 0.436(11) 1 d D U P B 2
H12B H 0.475426 -0.008477 0.303763 0.048 Uiso 0.436(11) 1 calc R U P B 2
C13D C 0.4081(6) 0.0680(13) 0.4177(6) 0.0318(12) Uani 0.436(11) 1 d D U P B 2
C14D C 0.2739(6) 0.0254(19) 0.3484(7) 0.0329(14) Uani 0.436(11) 1 d D U P B 2
C15D C 0.1817(5) 0.0540(7) 0.3919(5) 0.0386(13) Uani 0.436(11) 1 d DG U P B 2
C16D C 0.0493(5) 0.0095(6) 0.3233(5) 0.0533(17) Uani 0.436(11) 1 d DG U P B 2
H16B H 0.020677 -0.037124 0.248861 0.064 Uiso 0.436(11) 1 calc R U P B 2
C17D C -0.0404(5) 0.0346(6) 0.3658(6) 0.0650(19) Uani 0.436(11) 1 d DG U P B 2
H17B H -0.128940 0.004835 0.319838 0.078 Uiso 0.436(11) 1 calc R U P B 2
C18D C 0.0024(6) 0.1043(7) 0.4770(6) 0.0639(18) Uani 0.436(11) 1 d DG U P B 2
H18B H -0.057573 0.121126 0.505439 0.077 Uiso 0.436(11) 1 calc R U P B 2
C19D C 0.1348(6) 0.1488(6) 0.5457(5) 0.0550(17) Uani 0.436(11) 1 d DG U P B 2
H19B H 0.163411 0.195459 0.620064 0.066 Uiso 0.436(11) 1 calc R U P B 2
C20D C 0.2244(5) 0.1237(7) 0.5031(5) 0.0389(13) Uani 0.436(11) 1 d DG U P B 2
C21A C 0.2363(3) -0.05459(18) 0.23658(19) 0.0400(5) Uani 1 1 d . . . . .
H21A H 0.298158 -0.094885 0.232159 0.048 Uiso 1 1 calc R U . B 1
H21B H 0.153136 -0.102235 0.211527 0.048 Uiso 1 1 calc R U . B 1
C22A C 0.2850(3) 0.0885(2) 0.1980(2) 0.0592(8) Uani 1 1 d . . . . .
H22A H 0.338100 0.132777 0.272471 0.071 Uiso 1 1 calc R U . . .
C23A C 0.2727(3) 0.1263(2) 0.1290(2) 0.0556(7) Uani 1 1 d . . . . .
H23A H 0.317628 0.195481 0.156902 0.067 Uiso 1 1 calc R U . . .
C24A C 0.1937(2) 0.06304(19) 0.0169(2) 0.0415(6) Uani 1 1 d . . . . .
C25A C 0.1359(3) -0.0413(2) -0.0181(2) 0.0701(10) Uani 1 1 d . . . . .
H25A H 0.086210 -0.088452 -0.092533 0.084 Uiso 1 1 calc R U . . .
C26A C 0.1509(3) -0.0747(2) 0.0543(2) 0.0591(8) Uani 1 1 d . . . . .
H26A H 0.109909 -0.144387 0.028218 0.071 Uiso 1 1 calc R U . . .
S1B S 0.89351(6) 0.67760(5) 1.16981(5) 0.04370(17) Uani 1 1 d . . . . .
O1B O 0.88572(17) 0.73914(14) 1.11366(17) 0.0531(5) Uani 1 1 d . . . . .
O2B O 0.77580(17) 0.65504(15) 1.17951(16) 0.0550(5) Uani 1 1 d . . . . .
O3B O 1.01073(19) 0.72564(17) 1.26945(16) 0.0716(6) Uani 1 1 d . . . . .
C1B C 0.9039(2) 0.55472(18) 1.0787(2) 0.0399(5) Uani 1 1 d . . . . .
C2B C 0.8177(2) 0.4655(2) 1.0482(2) 0.0484(6) Uani 1 1 d . . . . .
H2BA H 0.757798 0.469509 1.077361 0.058 Uiso 1 1 calc R U . . .
C3B C 0.8185(3) 0.3669(2) 0.9727(3) 0.0590(8) Uani 1 1 d . . . . .
H3BA H 0.758479 0.306151 0.951720 0.071 Uiso 1 1 calc R U . . .
C4B C 0.9056(2) 0.35973(19) 0.9305(2) 0.0511(7) Uani 1 1 d . . . . .
H4BA H 0.903110 0.294070 0.879175 0.061 Uiso 1 1 calc R U . . .
C5B C 0.9998(2) 0.44928(18) 0.9623(2) 0.0386(5) Uani 1 1 d . . . . .
S1C S 0.48575(6) 0.79898(5) 1.05556(6) 0.04144(16) Uani 1 1 d . . . . .
O1C O 0.62853(17) 0.81982(14) 1.11111(15) 0.0467(4) Uani 1 1 d . . . . .
O2C O 0.42158(19) 0.68896(14) 0.97861(17) 0.0558(5) Uani 1 1 d . . . . .
O3C O 0.43718(19) 0.84666(15) 1.13645(16) 0.0526(5) Uani 1 1 d . . . . .
C1C C 0.4616(2) 0.86500(18) 0.9794(2) 0.0374(5) Uani 1 1 d . . . . .
C2C C 0.3905(3) 0.8060(2) 0.8686(2) 0.0551(7) Uani 1 1 d . . . . .
H2CA H 0.358935 0.733454 0.835308 0.066 Uiso 1 1 calc R U . . .
C3C C 0.3648(3) 0.8536(2) 0.8047(2) 0.0641(8) Uani 1 1 d . . . . .
H3CA H 0.315728 0.812588 0.729168 0.077 Uiso 1 1 calc R U . . .
C4C C 0.4112(3) 0.9598(2) 0.8521(2) 0.0476(6) Uani 1 1 d . . . . .
H4CA H 0.392766 0.990451 0.808402 0.057 Uiso 1 1 calc R U . . .
C5C C 0.4873(2) 1.02455(17) 0.96735(19) 0.0341(5) Uani 1 1 d . . . . .

loop_
_atom_site_aniso_label
_atom_site_aniso_U_11
_atom_site_aniso_U_22
_atom_site_aniso_U_33
_atom_site_aniso_U_23
_atom_site_aniso_U_13
_atom_site_aniso_U_12
Co1 0.04019(18) 0.02535(17) 0.03313(19) 0.01003(14) 0.01796(15) 0.00443(13)
O1A 0.0690(12) 0.0313(9) 0.0393(10) 0.0109(8) 0.0214(9) -0.0002(8)
O2A 0.0714(13) 0.0442(11) 0.0361(10) 0.0205(9) 0.0091(9) -0.0102(9)
N1A 0.0513(12) 0.0277(10) 0.0225(10) 0.0073(8) 0.0112(9) 0.0031(9)
N2A 0.0472(11) 0.0252(9) 0.0283(10) 0.0085(8) 0.0170(9) 0.0034(8)
C1A 0.0496(14) 0.0313(12) 0.0335(13) 0.0122(11) 0.0169(11) 0.0056(11)
C2A 0.0504(14) 0.0326(12) 0.0240(11) 0.0078(10) 0.0128(11) 0.0052(11)
C3A 0.0518(14) 0.0345(13) 0.0275(12) 0.0132(10) 0.0152(11) 0.0075(11)
C4A 0.098(2) 0.0376(15) 0.0245(13) 0.0101(12) 0.0100(15) -0.0045(15)
C5A 0.104(2) 0.0378(15) 0.0320(15) 0.0153(13) 0.0151(16) -0.0007(16)
C6A 0.0654(17) 0.0273(12) 0.0306(13) 0.0093(11) 0.0161(12) 0.0007(11)
C7A 0.0443(15) 0.024(2) 0.0265(16) 0.0075(16) 0.0187(13) 0.0069(16)
C8A 0.0426(14) 0.024(2) 0.0229(17) 0.0084(17) 0.0134(13) 0.0059(13)
C9A 0.0435(15) 0.031(2) 0.028(2) 0.0054(19) 0.0104(15) 0.0067(15)
C10A 0.0437(16) 0.037(3) 0.034(3) 0.002(2) 0.0115(17) 0.0048(16)
C11A 0.0433(17) 0.040(3) 0.039(3) 0.001(2) 0.0195(18) 0.0069(17)
C12A 0.0492(17) 0.034(3) 0.029(2) 0.002(2) 0.0182(16) 0.0060(17)
C13A 0.0416(14) 0.025(2) 0.0262(18) 0.0091(17) 0.0147(13) 0.0069(14)
C14A 0.0448(15) 0.022(2) 0.0226(17) 0.0064(17) 0.0140(14) 0.0048(17)
C15A 0.0426(14) 0.0309(19) 0.0325(14) 0.0109(13) 0.0162(12) 0.0005(13)
C16A 0.0459(16) 0.044(2) 0.0457(18) 0.0131(17) 0.0105(14) 0.0066(16)
C17A 0.0448(16) 0.062(3) 0.058(2) 0.0187(19) 0.0132(16) 0.0066(18)
C18A 0.0460(16) 0.063(3) 0.063(2) 0.0161(19) 0.0231(16) 0.0160(19)
C19A 0.0463(16) 0.048(2) 0.0459(18) 0.0117(17) 0.0229(14) 0.0191(16)
C20A 0.0443(14) 0.0252(19) 0.0351(14) 0.0081(13) 0.0210(12) 0.0071(13)
C7D 0.0464(17) 0.025(2) 0.0244(18) 0.0081(18) 0.0161(16) 0.005(2)
C8D 0.0403(15) 0.024(2) 0.0239(19) 0.0094(19) 0.0150(14) 0.0060(15)
C9D 0.0439(17) 0.030(3) 0.026(2) 0.004(2) 0.0132(17) 0.0059(17)
C10D 0.0403(17) 0.035(3) 0.034(3) 0.001(2) 0.0143(19) 0.0050(18)
C11D 0.0455(18) 0.037(3) 0.032(3) -0.001(2) 0.0181(19) 0.0055(19)
C12D 0.0451(18) 0.032(3) 0.027(2) 0.002(2) 0.0176(17) 0.0043(19)
C13D 0.0441(15) 0.024(2) 0.0223(19) 0.0078(18) 0.0151(15) 0.0064(16)
C14D 0.0424(17) 0.023(2) 0.025(2) 0.008(2) 0.0128(16) 0.0051(19)
C15D 0.0431(15) 0.025(2) 0.0344(16) 0.0079(15) 0.0133(14) 0.0081(15)
C16D 0.0451(17) 0.044(3) 0.0465(19) 0.0102(19) 0.0147(16) 0.0002(19)
C17D 0.0439(18) 0.061(3) 0.061(2) 0.015(2) 0.0141(18) 0.006(2)
C18D 0.0472(18) 0.064(3) 0.060(2) 0.015(2) 0.0239(18) 0.014(2)
C19D 0.0506(19) 0.050(3) 0.048(2) 0.011(2) 0.0227(17) 0.012(2)
C20D 0.0424(15) 0.032(2) 0.0351(15) 0.0100(15) 0.0174(14) 0.0134(15)
C21A 0.0586(15) 0.0276(12) 0.0280(12) 0.0104(10) 0.0188(11) 0.0066(11)
C22A 0.081(2) 0.0369(14) 0.0301(14) 0.0125(12) 0.0072(14) -0.0121(14)
C23A 0.0692(18) 0.0351(14) 0.0362(14) 0.0138(12) 0.0079(14) -0.0129(13)
C24A 0.0461(14) 0.0363(13) 0.0342(13) 0.0153(11) 0.0152(11) 0.0012(11)
C25A 0.104(3) 0.0374(15) 0.0275(14) 0.0102(12) 0.0031(15) -0.0164(16)
C26A 0.082(2) 0.0285(13) 0.0338(15) 0.0087(12) 0.0075(14) -0.0108(13)
S1B 0.0372(3) 0.0390(3) 0.0398(4) 0.0087(3) 0.0148(3) 0.0145(3)
O1B 0.0501(10) 0.0389(10) 0.0721(13) 0.0236(10) 0.0322(10) 0.0208(8)
O2B 0.0513(10) 0.0596(12) 0.0510(11) 0.0173(10) 0.0313(9) 0.0231(9)
O3B 0.0476(11) 0.0689(14) 0.0470(12) 0.0025(11) 0.0026(9) 0.0162(10)
C1B 0.0380(12) 0.0344(13) 0.0463(15) 0.0178(11) 0.0201(11) 0.0135(10)
C2B 0.0457(14) 0.0412(14) 0.0651(18) 0.0249(14) 0.0330(14) 0.0146(12)
C3B 0.0528(16) 0.0317(14) 0.089(2) 0.0216(15) 0.0405(17) 0.0078(12)
C4B 0.0442(14) 0.0256(12) 0.075(2) 0.0134(13) 0.0329(14) 0.0082(10)
C5B 0.0348(11) 0.0304(12) 0.0461(14) 0.0143(11) 0.0188(11) 0.0111(10)
S1C 0.0548(4) 0.0373(3) 0.0552(4) 0.0299(3) 0.0372(3) 0.0216(3)
O1C 0.0558(10) 0.0552(11) 0.0499(11) 0.0338(10) 0.0320(9) 0.0296(9)
O2C 0.0719(12) 0.0343(10) 0.0789(14) 0.0305(10) 0.0485(11) 0.0164(9)
O3C 0.0696(12) 0.0532(11) 0.0674(13) 0.0373(10) 0.0510(11) 0.0311(10)
C1C 0.0416(12) 0.0299(12) 0.0432(14) 0.0189(11) 0.0204(11) 0.0106(10)
C2C 0.0675(18) 0.0321(14) 0.0510(17) 0.0183(13) 0.0161(15) 0.0069(13)
C3C 0.085(2) 0.0423(16) 0.0344(15) 0.0129(13) 0.0051(15) 0.0097(15)
C4C 0.0626(16) 0.0409(14) 0.0381(14) 0.0231(12) 0.0171(13) 0.0133(12)
C5C 0.0373(11) 0.0304(12) 0.0375(13) 0.0180(10) 0.0178(10) 0.0114(10)

loop_
_atom_type_symbol
_atom_type_description
_atom_type_scat_dispersion_real
_atom_type_scat_dispersion_imag
_atom_type_scat_source
C C 0.0033 0.0016 'International Tables Vol C Tables 4.2.6.8 and 6.1.1.4'
H H 0.0000 0.0000 'International Tables Vol C Tables 4.2.6.8 and 6.1.1.4'
N N 0.0061 0.0033 'International Tables Vol C Tables 4.2.6.8 and 6.1.1.4'
O O 0.0106 0.0060 'International Tables Vol C Tables 4.2.6.8 and 6.1.1.4'
S S 0.1246 0.1234 'International Tables Vol C Tables 4.2.6.8 and 6.1.1.4'
Co Co 0.3494 0.9721 'International Tables Vol C Tables 4.2.6.8 and 6.1.1.4'

loop_
_geom_angle_atom_site_label_1
_geom_angle_atom_site_label_2
_geom_angle_atom_site_label_3
_geom_angle
_geom_angle_site_symmetry_1
_geom_angle_site_symmetry_3
_geom_angle_publ_flag
O1A Co1 O2A 111.41(8) . 2_666 ?
O1A Co1 O1B 114.73(8) . . ?
O2A Co1 O1B 100.87(8) 2_666 . ?
O1A Co1 O1C 112.00(8) . . ?
O2A Co1 O1C 103.66(8) 2_666 . ?
O1B Co1 O1C 113.04(8) . . ?
C1A O1A Co1 128.72(17) . . ?
C24A O2A Co1 130.62(16) . 2_666 ?
C3A N1A C4A 118.7(2) . . ?
C3A N1A C6A 117.39(19) . . ?
C4A N1A C6A 124.0(2) . . ?
C26A N2A C22A 118.1(2) . . ?
C26A N2A C21A 119.1(2) . . ?
C22A N2A C21A 122.8(2) . . ?
O1A C1A C2A 123.5(2) . . ?
O1A C1A C5A 121.1(2) . . ?
C2A C1A C5A 115.4(2) . . ?
C3A C2A C1A 121.2(2) . . ?
C3A C2A H2AA 119.4 . . ?
C1A C2A H2AA 119.4 . . ?
N1A C3A C2A 121.9(2) . . ?
N1A C3A H3AA 119.0 . . ?
C2A C3A H3AA 119.0 . . ?
N1A C4A C5A 121.7(2) . . ?
N1A C4A H4AA 119.2 . . ?
C5A C4A H4AA 119.2 . . ?
C4A C5A C1A 120.8(3) . . ?
C4A C5A H5AA 119.6 . . ?
C1A C5A H5AA 119.6 . . ?
C7A C6A N1A 115.2(9) . . ?
N1A C6A C7D 114.5(11) . . ?
C7A C6A H6AA 108.5 . . ?
N1A C6A H6AA 108.5 . . ?
C7A C6A H6AB 108.5 . . ?
N1A C6A H6AB 108.5 . . ?
H6AA C6A H6AB 107.5 . . ?
C8A C7A C20A 119.9(3) . . ?
C8A C7A C6A 114.6(4) . . ?
C20A C7A C6A 125.5(3) . . ?
C7A C8A C9A 122.0(3) . . ?
C7A C8A C13A 119.9(3) . . ?
C9A C8A C13A 118.0(3) . . ?
C10A C9A C8A 121.1(4) . . ?
C10A C9A H9AA 119.4 . . ?
C8A C9A H9AA 119.4 . . ?
C9A C10A C11A 120.9(3) . . ?
C9A C10A H10A 119.6 . . ?
C11A C10A H10A 119.6 . . ?
C12A C11A C10A 120.5(4) . . ?
C12A C11A H11A 119.8 . . ?
C10A C11A H11A 119.8 . . ?
C11A C12A C13A 121.6(4) . . ?
C11A C12A H12A 119.2 . . ?
C13A C12A H12A 119.2 . . ?
C14A C13A C12A 122.8(3) . . ?
C14A C13A C8A 119.3(3) . . ?
C12A C13A C8A 117.9(3) . . ?
C13A C14A C15A 120.2(3) . . ?
C13A C14A C21A 122.8(3) . . ?
C15A C14A C21A 116.8(3) . . ?
C16A C15A C20A 120.0 . . ?
C16A C15A C14A 120.45(19) . . ?
C20A C15A C14A 119.55(19) . . ?
C17A C16A C15A 120.0 . . ?
C17A C16A H16A 120.0 . . ?
C15A C16A H16A 120.0 . . ?
C16A C17A C18A 120.0 . . ?
C16A C17A H17A 120.0 . . ?
C18A C17A H17A 120.0 . . ?
C19A C18A C17A 120.0 . . ?
C19A C18A H18A 120.0 . . ?
C17A C18A H18A 120.0 . . ?
C18A C19A C20A 120.0 . . ?
C18A C19A H19A 120.0 . . ?
C20A C19A H19A 120.0 . . ?
C19A C20A C15A 120.0 . . ?
C19A C20A C7A 119.8(2) . . ?
C15A C20A C7A 120.2(2) . . ?
C8D C7D C20D 120.3(3) . . ?
C8D C7D C6A 124.9(4) . . ?
C20D C7D C6A 114.3(4) . . ?
C7D C8D C9D 122.6(3) . . ?
C7D C8D C13D 119.9(3) . . ?
C9D C8D C13D 117.5(3) . . ?
C10D C9D C8D 121.0(4) . . ?
C10D C9D H9DA 119.5 . . ?
C8D C9D H9DA 119.5 . . ?
C9D C10D C11D 121.3(4) . . ?
C9D C10D H10B 119.3 . . ?
C11D C10D H10B 119.3 . . ?
C12D C11D C10D 120.2(4) . . ?
C12D C11D H11B 119.9 . . ?
C10D C11D H11B 119.9 . . ?
C11D C12D C13D 121.5(4) . . ?
C11D C12D H12B 119.3 . . ?
C13D C12D H12B 119.3 . . ?
C14D C13D C12D 121.9(3) . . ?
C14D C13D C8D 119.5(3) . . ?
C12D C13D C8D 118.5(3) . . ?
C13D C14D C15D 120.3(3) . . ?
C13D C14D C21A 116.5(4) . . ?
C15D C14D C21A 122.9(4) . . ?
C16D C15D C20D 120.0 . . ?
C16D C15D C14D 119.8(2) . . ?
C20D C15D C14D 120.1(2) . . ?
C17D C16D C15D 120.0 . . ?
C17D C16D H16B 120.0 . . ?
C15D C16D H16B 120.0 . . ?
C16D C17D C18D 120.0 . . ?
C16D C17D H17B 120.0 . . ?
C18D C17D H17B 120.0 . . ?
C19D C18D C17D 120.0 . . ?
C19D C18D H18B 120.0 . . ?
C17D C18D H18B 120.0 . . ?
C20D C19D C18D 120.0 . . ?
C20D C19D H19B 120.0 . . ?
C18D C19D H19B 120.0 . . ?
C19D C20D C15D 120.0 . . ?
C19D C20D C7D 120.3(2) . . ?
C15D C20D C7D 119.7(2) . . ?
C14D C21A N2A 113.0(13) . . ?
N2A C21A C14A 113.5(9) . . ?
N2A C21A H21A 108.9 . . ?
C14A C21A H21A 108.9 . . ?
N2A C21A H21B 108.9 . . ?
C14A C21A H21B 108.9 . . ?
H21A C21A H21B 107.7 . . ?
N2A C22A C23A 122.0(2) . . ?
N2A C22A H22A 119.0 . . ?
C23A C22A H22A 119.0 . . ?
C22A C23A C24A 121.0(2) . . ?
C22A C23A H23A 119.5 . . ?
C24A C23A H23A 119.5 . . ?
O2A C24A C23A 123.3(2) . . ?
O2A C24A C25A 121.3(2) . . ?
C23A C24A C25A 115.4(2) . . ?
C26A C25A C24A 121.1(3) . . ?
C26A C25A H25A 119.4 . . ?
C24A C25A H25A 119.4 . . ?
N2A C26A C25A 122.3(2) . . ?
N2A C26A H26A 118.8 . . ?
C25A C26A H26A 118.8 . . ?
O3B S1B O2B 115.72(13) . . ?
O3B S1B O1B 110.51(14) . . ?
O2B S1B O1B 111.34(11) . . ?
O3B S1B C1B 107.60(12) . . ?
O2B S1B C1B 106.35(11) . . ?
O1B S1B C1B 104.55(11) . . ?
S1B O1B Co1 131.24(11) . . ?
C2B C1B C5B 121.1(2) . 2_767 ?
C2B C1B S1B 118.29(18) . . ?
C5B C1B S1B 120.64(18) 2_767 . ?
C1B C2B C3B 120.3(2) . . ?
C1B C2B H2BA 119.8 . . ?
C3B C2B H2BA 119.8 . . ?
C4B C3B C2B 120.5(2) . . ?
C4B C3B H3BA 119.7 . . ?
C2B C3B H3BA 119.7 . . ?
C3B C4B C5B 121.4(2) . . ?
C3B C4B H4BA 119.3 . . ?
C5B C4B H4BA 119.3 . . ?
C4B C5B C5B 119.3(3) . 2_767 ?
C4B C5B C1B 123.3(2) . 2_767 ?
C5B C5B C1B 117.3(3) 2_767 2_767 ?
O2C S1C O3C 114.88(11) . . ?
O2C S1C O1C 111.39(11) . . ?
O3C S1C O1C 109.75(11) . . ?
O2C S1C C1C 107.29(12) . . ?
O3C S1C C1C 107.18(11) . . ?
O1C S1C C1C 105.82(11) . . ?
S1C O1C Co1 124.43(11) . . ?
C2C C1C C5C 121.3(2) . 2_677 ?
C2C C1C S1C 117.78(19) . . ?
C5C C1C S1C 120.89(19) 2_677 . ?
C1C C2C C3C 120.5(2) . . ?
C1C C2C H2CA 119.8 . . ?
C3C C2C H2CA 119.8 . . ?
C4C C3C C2C 120.5(3) . . ?
C4C C3C H3CA 119.8 . . ?
C2C C3C H3CA 119.8 . . ?
C3C C4C C5C 121.1(2) . . ?
C3C C4C H4CA 119.5 . . ?
C5C C4C H4CA 119.5 . . ?
C1C C5C C4C 123.4(2) 2_677 . ?
C1C C5C C5C 118.4(3) 2_677 2_677 ?
C4C C5C C5C 118.2(3) . 2_677 ?

loop_
_geom_bond_atom_site_label_1
_geom_bond_atom_site_label_2
_geom_bond_distance
_geom_bond_site_symmetry_2
_geom_bond_publ_flag
Co1 O1A 1.9290(18) . ?
Co1 O2A 1.9373(18) 2_666 ?
Co1 O1B 1.9652(18) . ?
Co1 O1C 1.9674(16) . ?
O1A C1A 1.296(3) . ?
O2A C24A 1.292(3) . ?
N1A C3A 1.343(3) . ?
N1A C4A 1.344(3) . ?
N1A C6A 1.496(3) . ?
N2A C26A 1.336(3) . ?
N2A C22A 1.348(3) . ?
N2A C21A 1.491(3) . ?
C1A C2A 1.394(3) . ?
C1A C5A 1.405(4) . ?
C2A C3A 1.352(3) . ?
C2A H2AA 0.9300 . ?
C3A H3AA 0.9300 . ?
C4A C5A 1.359(4) . ?
C4A H4AA 0.9300 . ?
C5A H5AA 0.9300 . ?
C6A C7A 1.458(6) . ?
C6A C7D 1.582(6) . ?
C6A H6AA 0.9700 . ?
C6A H6AB 0.9700 . ?
C7A C8A 1.400(4) . ?
C7A C20A 1.440(4) . ?
C8A C9A 1.432(4) . ?
C8A C13A 1.434(4) . ?
C9A C10A 1.354(5) . ?
C9A H9AA 0.9300 . ?
C10A C11A 1.400(5) . ?
C10A H10A 0.9300 . ?
C11A C12A 1.347(4) . ?
C11A H11A 0.9300 . ?
C12A C13A 1.432(4) . ?
C12A H12A 0.9300 . ?
C13A C14A 1.410(4) . ?
C14A C15A 1.437(3) . ?
C14A C21A 1.569(5) . ?
C15A C16A 1.3900 . ?
C15A C20A 1.3900 . ?
C16A C17A 1.3900 . ?
C16A H16A 0.9300 . ?
C17A C18A 1.3900 . ?
C17A H17A 0.9300 . ?
C18A C19A 1.3900 . ?
C18A H18A 0.9300 . ?
C19A C20A 1.3900 . ?
C19A H19A 0.9300 . ?
C7D C8D 1.401(4) . ?
C7D C20D 1.442(4) . ?
C8D C9D 1.433(4) . ?
C8D C13D 1.434(4) . ?
C9D C10D 1.356(5) . ?
C9D H9DA 0.9300 . ?
C10D C11D 1.400(5) . ?
C10D H10B 0.9300 . ?
C11D C12D 1.345(5) . ?
C11D H11B 0.9300 . ?
C12D C13D 1.431(4) . ?
C12D H12B 0.9300 . ?
C13D C14D 1.407(4) . ?
C14D C15D 1.434(4) . ?
C14D C21A 1.442(6) . ?
C15D C16D 1.3900 . ?
C15D C20D 1.3900 . ?
C16D C17D 1.3900 . ?
C16D H16B 0.9300 . ?
C17D C18D 1.3900 . ?
C17D H17B 0.9300 . ?
C18D C19D 1.3900 . ?
C18D H18B 0.9300 . ?
C19D C20D 1.3900 . ?
C19D H19B 0.9300 . ?
C21A H21A 0.9700 . ?
C21A H21B 0.9700 . ?
C22A C23A 1.353(4) . ?
C22A H22A 0.9300 . ?
C23A C24A 1.393(4) . ?
C23A H23A 0.9300 . ?
C24A C25A 1.398(4) . ?
C25A C26A 1.348(4) . ?
C25A H25A 0.9300 . ?
C26A H26A 0.9300 . ?
S1B O3B 1.430(2) . ?
S1B O2B 1.4336(18) . ?
S1B O1B 1.479(2) . ?
S1B C1B 1.782(2) . ?
C1B C2B 1.357(3) . ?
C1B C5B 1.437(3) 2_767 ?
C2B C3B 1.408(4) . ?
C2B H2BA 0.9300 . ?
C3B C4B 1.350(4) . ?
C3B H3BA 0.9300 . ?
C4B C5B 1.403(3) . ?
C4B H4BA 0.9300 . ?
C5B C5B 1.431(4) 2_767 ?
S1C O2C 1.437(2) . ?
S1C O3C 1.4461(17) . ?
S1C O1C 1.4841(19) . ?
S1C C1C 1.776(2) . ?
C1C C2C 1.363(4) . ?
C1C C5C 1.416(3) 2_677 ?
C2C C3C 1.393(4) . ?
C2C H2CA 0.9300 . ?
C3C C4C 1.364(4) . ?
C3C H3CA 0.9300 . ?
C4C C5C 1.423(3) . ?
C4C H4CA 0.9300 . ?
C5C C5C 1.430(4) 2_677 ?

loop_
_geom_hbond_atom_site_label_D
_geom_hbond_atom_site_label_H
_geom_hbond_atom_site_label_A
_geom_hbond_distance_DH
_geom_hbond_distance_HA
_geom_hbond_distance_DA
_geom_hbond_angle_DHA
_geom_hbond_site_symmetry_A
_geom_hbond_publ_flag
C2A H2AA O2B 0.93 2.56 3.462(3) 162.7 . yes
C3A H3AA O2C 0.93 2.58 3.486(3) 165.1 2_667 yes
C6A H6AA^a O3C 0.97 2.51 3.416(3) 155.5 2_667 yes
C6A H6AB^a O2B 0.97 2.40 3.197(3) 138.6 2_667 yes
C21A H21A^a O3C 0.97 2.48 3.296(3) 141.6 1_544 yes
C23A H23A O1A 0.93 2.38 3.194(3) 146.7 2_666 yes
C2B H2BA O2C 0.93 2.57 3.190(3) 124.5 2_667 yes

loop_
_geom_torsion_atom_site_label_1
_geom_torsion_atom_site_label_2
_geom_torsion_atom_site_label_3
_geom_torsion_atom_site_label_4
_geom_torsion
_geom_torsion_site_symmetry_1
_geom_torsion_site_symmetry_2
_geom_torsion_site_symmetry_3
_geom_torsion_site_symmetry_4
_geom_torsion_publ_flag
Co1 O1A C1A C2A -0.4(4) . . . . ?
Co1 O1A C1A C5A 179.9(2) . . . . ?
O1A C1A C2A C3A -175.2(2) . . . . ?
C5A C1A C2A C3A 4.5(4) . . . . ?
C4A N1A C3A C2A -3.0(4) . . . . ?
C6A N1A C3A C2A 177.7(2) . . . . ?
C1A C2A C3A N1A -0.9(4) . . . . ?
C3A N1A C4A C5A 3.1(5) . . . . ?
C6A N1A C4A C5A -177.7(3) . . . . ?
N1A C4A C5A C1A 0.7(5) . . . . ?
O1A C1A C5A C4A 175.3(3) . . . . ?
C2A C1A C5A C4A -4.4(5) . . . . ?
C3A N1A C6A C7A -171.0(4) . . . . ?
C4A N1A C6A C7A 9.8(5) . . . . ?
C3A N1A C6A C7D -164.7(5) . . . . ?
C4A N1A C6A C7D 16.1(6) . . . . ?
N1A C6A C7A C8A 79.8(14) . . . . ?
N1A C6A C7A C20A -99.4(16) . . . . ?
C20A C7A C8A C9A 171.5(14) . . . . ?
C6A C7A C8A C9A -8(2) . . . . ?
C20A C7A C8A C13A -7(2) . . . . ?
C6A C7A C8A C13A 174.1(14) . . . . ?
C7A C8A C9A C10A -178.7(13) . . . . ?
C13A C8A C9A C10A -0.6(15) . . . . ?
C8A C9A C10A C11A 0.3(13) . . . . ?
C9A C10A C11A C12A 0.1(12) . . . . ?
C10A C11A C12A C13A -0.1(13) . . . . ?
C11A C12A C13A C14A 179.9(13) . . . . ?
C11A C12A C13A C8A -0.3(15) . . . . ?
C7A C8A C13A C14A -1.4(19) . . . . ?
C9A C8A C13A C14A -179.6(13) . . . . ?
C7A C8A C13A C12A 178.8(13) . . . . ?
C9A C8A C13A C12A 0.6(16) . . . . ?
C12A C13A C14A C15A -171.8(14) . . . . ?
C8A C13A C14A C15A 8(2) . . . . ?
C12A C13A C14A C21A 4(2) . . . . ?
C8A C13A C14A C21A -175.4(15) . . . . ?
C13A C14A C15A C16A 172.5(11) . . . . ?
C21A C14A C15A C16A -4(2) . . . . ?
C13A C14A C15A C20A -7(2) . . . . ?
C21A C14A C15A C20A 176.3(10) . . . . ?
C20A C15A C16A C17A 0.0 . . . . ?
C14A C15A C16A C17A -179.8(11) . . . . ?
C15A C16A C17A C18A 0.0 . . . . ?
C16A C17A C18A C19A 0.0 . . . . ?
C17A C18A C19A C20A 0.0 . . . . ?
C18A C19A C20A C15A 0.0 . . . . ?
C18A C19A C20A C7A -179.4(11) . . . . ?
C16A C15A C20A C19A 0.0 . . . . ?
C14A C15A C20A C19A 179.8(11) . . . . ?
C16A C15A C20A C7A 179.4(11) . . . . ?
C14A C15A C20A C7A -0.8(14) . . . . ?
C8A C7A C20A C19A -172.8(11) . . . . ?
C6A C7A C20A C19A 6(2) . . . . ?
C8A C7A C20A C15A 8(2) . . . . ?
C6A C7A C20A C15A -173.0(12) . . . . ?
N1A C6A C7D C8D 75(2) . . . . ?
N1A C6A C7D C20D -112.3(16) . . . . ?
C20D C7D C8D C9D -175.7(18) . . . . ?
C6A C7D C8D C9D -4(3) . . . . ?
C20D C7D C8D C13D 1(3) . . . . ?
C6A C7D C8D C13D 173.2(19) . . . . ?
C7D C8D C9D C10D 179.4(17) . . . . ?
C13D C8D C9D C10D 2.2(19) . . . . ?
C8D C9D C10D C11D -1.8(16) . . . . ?
C9D C10D C11D C12D 1.0(15) . . . . ?
C10D C11D C12D C13D -0.6(16) . . . . ?
C11D C12D C13D C14D -179.8(16) . . . . ?
C11D C12D C13D C8D 1.1(19) . . . . ?
C7D C8D C13D C14D 2(3) . . . . ?
C9D C8D C13D C14D 179.1(17) . . . . ?
C7D C8D C13D C12D -179.1(17) . . . . ?
C9D C8D C13D C12D -2(2) . . . . ?
C12D C13D C14D C15D 178.6(19) . . . . ?
C8D C13D C14D C15D -2(3) . . . . ?
C12D C13D C14D C21A 5(3) . . . . ?
C8D C13D C14D C21A -176.3(19) . . . . ?
C13D C14D C15D C16D -178.4(15) . . . . ?
C21A C14D C15D C16D -5(3) . . . . ?
C13D C14D C15D C20D 0(3) . . . . ?
C21A C14D C15D C20D 173.2(16) . . . . ?
C20D C15D C16D C17D 0.0 . . . . ?
C14D C15D C16D C17D 178.1(15) . . . . ?
C15D C16D C17D C18D 0.0 . . . . ?
C16D C17D C18D C19D 0.0 . . . . ?
C17D C18D C19D C20D 0.0 . . . . ?
C18D C19D C20D C15D 0.0 . . . . ?
C18D C19D C20D C7D 178.4(14) . . . . ?
C16D C15D C20D C19D 0.0 . . . . ?
C14D C15D C20D C19D -178.0(15) . . . . ?
C16D C15D C20D C7D -178.4(14) . . . . ?
C14D C15D C20D C7D 3.6(19) . . . . ?
C8D C7D C20D C19D 177.5(15) . . . . ?
C6A C7D C20D C19D 5(2) . . . . ?
C8D C7D C20D C15D -4(3) . . . . ?
C6A C7D C20D C15D -176.7(11) . . . . ?
C13D C14D C21A N2A -91.6(19) . . . . ?
C15D C14D C21A N2A 95(2) . . . . ?
C26A N2A C21A C14D -159.0(3) . . . . ?
C22A N2A C21A C14D 24.3(4) . . . . ?
C26A N2A C21A C14A -161.4(3) . . . . ?
C22A N2A C21A C14A 22.0(4) . . . . ?
C13A C14A C21A N2A -90.7(16) . . . . ?
C15A C14A C21A N2A 85.5(15) . . . . ?
C26A N2A C22A C23A 2.5(5) . . . . ?
C21A N2A C22A C23A 179.3(3) . . . . ?
N2A C22A C23A C24A 0.3(5) . . . . ?
Co1 O2A C24A C23A 14.6(4) 2_666 . . . ?
Co1 O2A C24A C25A -166.4(2) 2_666 . . . ?
C22A C23A C24A O2A 175.7(3) . . . . ?
C22A C23A C24A C25A -3.4(4) . . . . ?
O2A C24A C25A C26A -175.3(3) . . . . ?
C23A C24A C25A C26A 3.8(5) . . . . ?
C22A N2A C26A C25A -2.2(5) . . . . ?
C21A N2A C26A C25A -179.0(3) . . . . ?
C24A C25A C26A N2A -1.1(6) . . . . ?
O3B S1B O1B Co1 -140.36(15) . . . . ?
O2B S1B O1B Co1 -10.30(19) . . . . ?
C1B S1B O1B Co1 104.13(15) . . . . ?
O3B S1B C1B C2B 115.7(2) . . . . ?
O2B S1B C1B C2B -8.9(3) . . . . ?
O1B S1B C1B C2B -126.8(2) . . . . ?
O3B S1B C1B C5B -65.1(2) . . . 2_767 ?
O2B S1B C1B C5B 170.3(2) . . . 2_767 ?
O1B S1B C1B C5B 52.4(2) . . . 2_767 ?
C5B C1B C2B C3B -2.0(4) 2_767 . . . ?
S1B C1B C2B C3B 177.2(2) . . . . ?
C1B C2B C3B C4B 0.6(5) . . . . ?
C2B C3B C4B C5B 1.7(5) . . . . ?
C3B C4B C5B C5B -2.6(5) . . . 2_767 ?
C3B C4B C5B C1B 178.7(3) . . . 2_767 ?
O2C S1C O1C Co1 53.78(16) . . . . ?
O3C S1C O1C Co1 -177.84(11) . . . . ?
C1C S1C O1C Co1 -62.50(15) . . . . ?
O2C S1C C1C C2C 0.5(2) . . . . ?
O3C S1C C1C C2C -123.3(2) . . . . ?
O1C S1C C1C C2C 119.6(2) . . . . ?
O2C S1C C1C C5C 179.47(18) . . . 2_677 ?
O3C S1C C1C C5C 55.6(2) . . . 2_677 ?
O1C S1C C1C C5C -61.5(2) . . . 2_677 ?
C5C C1C C2C C3C -0.9(4) 2_677 . . . ?
S1C C1C C2C C3C 178.0(2) . . . . ?
C1C C2C C3C C4C 0.4(5) . . . . ?
C2C C3C C4C C5C 0.4(5) . . . . ?
C3C C4C C5C C1C 179.6(3) . . . 2_677 ?
C3C C4C C5C C5C -0.8(4) . . . 2_677 ?
